data_4337564
loop_
_publ_author_name
'Brown-Xu, Samantha E'
'Chisholm, Malcolm H.'
'Durr, Christopher B.'
'Lewis, Sharlene A.'
'Spilker, Thomas F.'
'Young, Philip J.'

_publ_section_title
;
 Mo2 paddlewheel complexes functionalized with a single MLCT, S1
 infrared-active carboxylate reporter ligand: preparation and studies of
 ground and photoexcited states.
;
_journal_issue 1
_journal_name_full 'Inorganic chemistry'
_journal_page_first 637
_journal_page_last 644
_journal_paper_doi 10.1021/ic402775s
_journal_volume 53
_journal_year 2014
_chemical_compound_source 'synthesis as described'
_chemical_formula_moiety 'C53 H49 Mo2 N7 O8'
_chemical_formula_sum 'C53 H49 Mo2 N7 O8'
_chemical_formula_weight 1103.87
_space_group_crystal_system triclinic
_space_group_IT_number 2
_space_group_name_Hall '-P 1'
_space_group_name_H-M_alt 'P -1'
_symmetry_space_group_name_Hall '-P 1'
_symmetry_space_group_name_H-M 'P -1'
_atom_sites_solution_hydrogens geom
_audit_conform_dict_location ftp://ftp.iucr.org/pub/cif_core.dic
_audit_conform_dict_name cif_core.dic
_audit_conform_dict_version 2.4
_audit_creation_date 2013-09-19T15:28:57-00:00
_audit_creation_method 'WinGX routine CIF_UPDATE'
_cell_angle_alpha 109.5950(5)
_cell_angle_beta 93.1610(5)
_cell_angle_gamma 112.9910(5)
_cell_formula_units_Z 2
_cell_length_a 12.12420(10)
_cell_length_b 12.69390(10)
_cell_length_c 18.6708(2)
_cell_measurement_reflns_used 11163
_cell_measurement_temperature 150(2)
_cell_measurement_theta_max 27.48
_cell_measurement_theta_min 1.02
_cell_measurement_wavelength 0.71073
_cell_volume 2433.98(4)
_computing_molecular_graphics 'Ortep-3 for Windows (Farrugia, 1997)'
_computing_publication_material 'WinGX publication routines (Farrugia, 1999)'
_computing_structure_refinement 'SHELXL-2012 (Sheldrick, 2012)'
_diffrn_ambient_temperature 150(2)
_diffrn_measured_fraction_theta_full 0.999
_diffrn_measured_fraction_theta_max 0.989
_diffrn_radiation_probe x-ray
_diffrn_radiation_type MoK\a
_diffrn_radiation_wavelength 0.71073
_diffrn_reflns_av_R_equivalents 0.0392
_diffrn_reflns_Laue_measured_fraction_full 0.999
_diffrn_reflns_Laue_measured_fraction_max 0.989
_diffrn_reflns_limit_h_max 15
_diffrn_reflns_limit_h_min -15
_diffrn_reflns_limit_k_max 16
_diffrn_reflns_limit_k_min -16
_diffrn_reflns_limit_l_max 24
_diffrn_reflns_limit_l_min -24
_diffrn_reflns_number 80095
_diffrn_reflns_point_group_measured_fraction_full 0.999
_diffrn_reflns_point_group_measured_fraction_max 0.989
_diffrn_reflns_theta_full 25.242
_diffrn_reflns_theta_max 27.643
_diffrn_reflns_theta_min 1.8
_exptl_absorpt_coefficient_mu 0.578
_exptl_absorpt_correction_T_max 0.7456
_exptl_absorpt_correction_T_min 0.6911
_exptl_absorpt_correction_type multi-scan
_exptl_absorpt_process_details 'SADABS-2008/1 (Bruker AXS)'
_exptl_crystal_colour 'dark purple'
_exptl_crystal_density_diffrn 1.506
_exptl_crystal_density_method 'not measured'
_exptl_crystal_description prism
_exptl_crystal_F_000 1128
_exptl_crystal_size_max 0.27
_exptl_crystal_size_mid 0.19
_exptl_crystal_size_min 0.15
_refine_diff_density_max 0.914
_refine_diff_density_min -0.574
_refine_diff_density_rms 0.082
_refine_ls_extinction_method none
_refine_ls_goodness_of_fit_ref 1.056
_refine_ls_hydrogen_treatment constr
_refine_ls_matrix_type full
_refine_ls_number_parameters 631
_refine_ls_number_reflns 11211
_refine_ls_number_restraints 0
_refine_ls_restrained_S_all 1.056
_refine_ls_R_factor_all 0.051
_refine_ls_R_factor_gt 0.0328
_refine_ls_shift/su_max 0.001
_refine_ls_shift/su_mean 0
_refine_ls_structure_factor_coef Fsqd
_refine_ls_weighting_details
;
 w=1/[\s^2^(Fo^2^)+(0.0425P)^2^+1.1428P]
 where P=(Fo^2^+2Fc^2^)/3
;
_refine_ls_weighting_scheme calc
_refine_ls_wR_factor_gt 0.0773
_refine_ls_wR_factor_ref 0.0843
_reflns_number_gt 8812
_reflns_number_total 11211
_reflns_threshold_expression 'I > 2\s(I)'
_cod_data_source_file ic402775s_si_002.cif
_cod_data_source_block sad
_cod_database_code 4337564

loop_
_space_group_symop_operation_xyz
'x, y, z'
'-x, -y, -z'

loop_
_atom_site_label
_atom_site_type_symbol
_atom_site_fract_x
_atom_site_fract_y
_atom_site_fract_z
_atom_site_U_iso_or_equiv
_atom_site_adp_type
_atom_site_occupancy
_atom_site_calc_flag
C1 C 0.2556(2) 0.8253(2) 0.08117(13) 0.0273(5) Uani 1 d
C2 C 0.2614(2) 0.7828(2) -0.00240(14) 0.0303(5) Uani 1 d
C3 C 0.1929(2) 0.6579(2) -0.05168(14) 0.0333(5) Uani 1 d
H3 H 0.1391 0.6015 -0.0324 0.04 Uiso 1 calc
C4 C 0.2034(2) 0.6166(2) -0.12809(14) 0.0367(6) Uani 1 d
H4 H 0.1587 0.5314 -0.1612 0.044 Uiso 1 calc
C5 C 0.2798(2) 0.7007(2) -0.15635(15) 0.0389(6) Uani 1 d
C6 C 0.3464(3) 0.8253(2) -0.10794(15) 0.0419(6) Uani 1 d
H6 H 0.3977 0.8823 -0.1279 0.05 Uiso 1 calc
C7 C 0.3380(2) 0.8657(2) -0.03131(14) 0.0354(6) Uani 1 d
H7 H 0.3847 0.9505 0.002 0.042 Uiso 1 calc
C8 C 0.2877(3) 0.6572(3) -0.23737(17) 0.0495(7) Uani 1 d
C9 C 0.3706(2) 0.7640(2) 0.24940(13) 0.0263(5) Uani 1 d
H9 H 0.4131 0.715 0.2495 0.032 Uiso 1 calc
C10 C 0.5625(2) 0.9435(2) 0.28970(13) 0.0260(5) Uani 1 d
C11 C 0.6300(2) 0.9000(2) 0.32423(14) 0.0297(5) Uani 1 d
H11 H 0.5881 0.826 0.3328 0.036 Uiso 1 calc
C12 C 0.7575(2) 0.9620(2) 0.34676(14) 0.0308(5) Uani 1 d
H12 H 0.8017 0.9291 0.3692 0.037 Uiso 1 calc
C13 C 0.8199(2) 1.0720(2) 0.33629(14) 0.0308(5) Uani 1 d
C14 C 0.7535(2) 1.1190(2) 0.30456(15) 0.0349(6) Uani 1 d
H14 H 0.7951 1.1955 0.2988 0.042 Uiso 1 calc
C15 C 0.6275(2) 1.0556(2) 0.28122(15) 0.0329(5) Uani 1 d
H15 H 0.5838 1.0889 0.2589 0.039 Uiso 1 calc
C16 C 1.0174(2) 1.0848(2) 0.37566(16) 0.0399(6) Uani 1 d
H16A H 1.1046 1.142 0.3875 0.06 Uiso 1 calc
H16B H 1.0011 1.0073 0.3322 0.06 Uiso 1 calc
H16C H 0.9961 1.0669 0.4215 0.06 Uiso 1 calc
C17 C 0.1849(2) 0.5811(2) 0.20798(13) 0.0263(5) Uani 1 d
C18 C 0.1979(2) 0.5027(2) 0.14052(15) 0.0370(6) Uani 1 d
H18 H 0.2534 0.5372 0.1116 0.044 Uiso 1 calc
C19 C 0.1317(3) 0.3746(2) 0.11389(15) 0.0396(6) Uani 1 d
H19 H 0.142 0.3221 0.0674 0.048 Uiso 1 calc
C20 C 0.0507(2) 0.3240(2) 0.15555(14) 0.0327(5) Uani 1 d
C21 C 0.0380(2) 0.4011(2) 0.22373(14) 0.0325(5) Uani 1 d
H21 H -0.016 0.3663 0.2532 0.039 Uiso 1 calc
C22 C 0.1032(2) 0.5285(2) 0.24948(14) 0.0291(5) Uani 1 d
H22 H 0.0922 0.5806 0.2959 0.035 Uiso 1 calc
C23 C -0.0232(3) 0.1202(2) 0.05859(17) 0.0533(8) Uani 1 d
H23A H -0.0779 0.0339 0.049 0.08 Uiso 1 calc
H23B H 0.0601 0.1284 0.0559 0.08 Uiso 1 calc
H23C H -0.0522 0.1438 0.0191 0.08 Uiso 1 calc
C24 C 0.2295(2) 0.9698(2) 0.39173(13) 0.0258(5) Uani 1 d
H24 H 0.2271 0.992 0.4453 0.031 Uiso 1 calc
C25 C 0.4313(2) 1.1341(2) 0.42666(13) 0.0249(5) Uani 1 d
C26 C 0.5045(2) 1.2359(2) 0.41094(13) 0.0290(5) Uani 1 d
H26 H 0.4773 1.2454 0.3658 0.035 Uiso 1 calc
C27 C 0.6166(2) 1.3241(2) 0.46002(13) 0.0291(5) Uani 1 d
H27 H 0.6662 1.3925 0.448 0.035 Uiso 1 calc
C28 C 0.6557(2) 1.3119(2) 0.52632(13) 0.0301(5) Uani 1 d
C29 C 0.5823(2) 1.2120(2) 0.54356(14) 0.0335(5) Uani 1 d
H29 H 0.6083 1.2044 0.5898 0.04 Uiso 1 calc
C30 C 0.4718(2) 1.1238(2) 0.49408(13) 0.0303(5) Uani 1 d
H30 H 0.4229 1.0552 0.5061 0.036 Uiso 1 calc
C31 C 0.8487(3) 1.4876(3) 0.55806(18) 0.0540(8) Uani 1 d
H31A H 0.9234 1.5383 0.5991 0.081 Uiso 1 calc
H31B H 0.81 1.54 0.5523 0.081 Uiso 1 calc
H31C H 0.8696 1.4505 0.5088 0.081 Uiso 1 calc
C32 C 0.0383(2) 0.79900(19) 0.36549(13) 0.0259(5) Uani 1 d
C33 C 0.0586(2) 0.7698(2) 0.42880(14) 0.0301(5) Uani 1 d
H33 H 0.1401 0.7919 0.4526 0.036 Uiso 1 calc
C34 C -0.0387(2) 0.7087(2) 0.45758(14) 0.0329(5) Uani 1 d
H34 H -0.0239 0.6888 0.5008 0.04 Uiso 1 calc
C35 C -0.1586(2) 0.6763(2) 0.42326(14) 0.0300(5) Uani 1 d
C36 C -0.1804(2) 0.6976(2) 0.35709(14) 0.0318(5) Uani 1 d
H36 H -0.2621 0.6709 0.3314 0.038 Uiso 1 calc
C37 C -0.0818(2) 0.7583(2) 0.32854(14) 0.0309(5) Uani 1 d
H37 H -0.0969 0.7722 0.2828 0.037 Uiso 1 calc
C38 C -0.3705(2) 0.5976(3) 0.42958(18) 0.0467(7) Uani 1 d
H38A H -0.4246 0.5622 0.4608 0.07 Uiso 1 calc
H38B H -0.3962 0.5375 0.3755 0.07 Uiso 1 calc
H38C H -0.3752 0.6738 0.4314 0.07 Uiso 1 calc
C39 C 0.1182(2) 1.0273(2) 0.19747(13) 0.0277(5) Uani 1 d
H39 H 0.078 1.0693 0.1817 0.033 Uiso 1 calc
C40 C -0.0718(2) 0.8500(2) 0.15190(13) 0.0267(5) Uani 1 d
C41 C -0.1467(2) 0.9103(2) 0.15939(14) 0.0306(5) Uani 1 d
H41 H -0.1143 0.9952 0.1934 0.037 Uiso 1 calc
C42 C -0.2674(2) 0.8505(2) 0.11875(15) 0.0333(5) Uani 1 d
H42 H -0.3167 0.8942 0.1244 0.04 Uiso 1 calc
C43 C -0.3158(2) 0.7259(2) 0.06958(14) 0.0332(5) Uani 1 d
C44 C -0.2441(2) 0.6627(2) 0.06321(14) 0.0348(6) Uani 1 d
H44 H -0.2781 0.5767 0.0311 0.042 Uiso 1 calc
C45 C -0.1233(2) 0.7235(2) 0.10325(14) 0.0312(5) Uani 1 d
H45 H -0.0746 0.6792 0.0978 0.037 Uiso 1 calc
C46 C -0.5102(3) 0.7181(3) 0.0335(2) 0.0643(9) Uani 1 d
H46A H -0.5916 0.6599 0.0003 0.096 Uiso 1 calc
H46B H -0.4744 0.7879 0.0172 0.096 Uiso 1 calc
H46C H -0.5175 0.7491 0.0878 0.096 Uiso 1 calc
C47 C 0.3012(2) 1.2073(2) 0.22851(13) 0.0271(5) Uani 1 d
C48 C 0.3765(3) 1.2270(2) 0.17722(16) 0.0442(7) Uani 1 d
H48 H 0.3839 1.1586 0.1404 0.053 Uiso 1 calc
C49 C 0.4419(3) 1.3454(2) 0.17836(17) 0.0449(7) Uani 1 d
H49 H 0.493 1.3574 0.1422 0.054 Uiso 1 calc
C50 C 0.4326(2) 1.4451(2) 0.23185(15) 0.0315(5) Uani 1 d
C51 C 0.3552(2) 1.4266(2) 0.28257(16) 0.0372(6) Uani 1 d
H51 H 0.3466 1.495 0.3185 0.045 Uiso 1 calc
C52 C 0.2903(2) 1.3086(2) 0.28116(15) 0.0351(6) Uani 1 d
H52 H 0.2377 1.2966 0.3165 0.042 Uiso 1 calc
C53 C 0.5693(3) 1.5858(2) 0.18356(17) 0.0459(7) Uani 1 d
H53A H 0.6113 1.6749 0.1949 0.069 Uiso 1 calc
H53B H 0.5158 1.5424 0.1316 0.069 Uiso 1 calc
H53C H 0.6303 1.5534 0.1855 0.069 Uiso 1 calc
Mo1 Mo 0.15817(2) 0.82165(2) 0.22125(2) 0.02327(6) Uani 1 d
Mo2 Mo 0.32494(2) 0.97919(2) 0.24972(2) 0.02292(6) Uani 1 d
N1 N 0.24904(16) 0.71339(16) 0.23391(11) 0.0249(4) Uani 1 d
N2 N 0.43239(16) 0.88488(16) 0.26486(10) 0.0242(4) Uani 1 d
N3 N 0.13833(16) 0.86999(16) 0.33840(11) 0.0246(4) Uani 1 d
N4 N 0.32405(16) 1.03847(16) 0.36958(10) 0.0237(4) Uani 1 d
N5 N 0.05402(16) 0.90972(16) 0.19003(11) 0.0253(4) Uani 1 d
N6 N 0.23713(17) 1.08439(16) 0.22673(11) 0.0258(4) Uani 1 d
N7 N 0.2942(3) 0.6238(2) -0.30077(16) 0.0691(8) Uani 1 d
O1 O 0.16561(14) 0.75606(14) 0.10144(9) 0.0270(3) Uani 1 d
O2 O 0.34074(14) 0.92699(14) 0.12963(9) 0.0264(3) Uani 1 d
O3 O -0.02261(17) 0.19880(15) 0.13326(11) 0.0441(5) Uani 1 d
O4 O 0.94533(15) 1.14004(15) 0.35497(10) 0.0371(4) Uani 1 d
O5 O -0.24769(15) 0.62569(16) 0.46002(10) 0.0389(4) Uani 1 d
O6 O 0.76589(16) 1.39184(16) 0.57827(10) 0.0410(4) Uani 1 d
O7 O -0.43432(16) 0.65693(17) 0.02653(11) 0.0456(5) Uani 1 d
O8 O 0.49753(16) 1.56642(15) 0.23995(11) 0.0382(4) Uani 1 d

loop_
_atom_site_aniso_label
_atom_site_aniso_U_11
_atom_site_aniso_U_22
_atom_site_aniso_U_33
_atom_site_aniso_U_23
_atom_site_aniso_U_13
_atom_site_aniso_U_12
C1 0.0286(12) 0.0302(12) 0.0285(12) 0.0129(10) 0.0070(10) 0.0167(10)
C2 0.0281(12) 0.0382(13) 0.0297(12) 0.0143(10) 0.0083(10) 0.0182(11)
C3 0.0287(12) 0.0381(14) 0.0322(13) 0.0139(11) 0.0056(10) 0.0136(11)
C4 0.0381(14) 0.0387(14) 0.0317(13) 0.0118(11) 0.0031(11) 0.0175(12)
C5 0.0482(16) 0.0463(15) 0.0304(13) 0.0159(12) 0.0104(12) 0.0275(13)
C6 0.0528(17) 0.0436(15) 0.0379(15) 0.0222(12) 0.0189(13) 0.0230(13)
C7 0.0421(14) 0.0352(13) 0.0312(13) 0.0147(11) 0.0112(11) 0.0173(11)
C8 0.079(2) 0.0461(16) 0.0383(16) 0.0230(13) 0.0228(15) 0.0346(16)
C9 0.0311(12) 0.0273(12) 0.0276(12) 0.0136(9) 0.0091(10) 0.0167(10)
C10 0.0273(12) 0.0256(11) 0.0276(12) 0.0101(9) 0.0088(9) 0.0136(10)
C11 0.0312(12) 0.0294(12) 0.0323(13) 0.0147(10) 0.0095(10) 0.0144(10)
C12 0.0310(13) 0.0336(13) 0.0327(13) 0.0137(10) 0.0061(10) 0.0180(11)
C13 0.0266(12) 0.0309(12) 0.0313(13) 0.0075(10) 0.0064(10) 0.0129(10)
C14 0.0322(13) 0.0249(12) 0.0477(15) 0.0166(11) 0.0086(11) 0.0102(10)
C15 0.0310(13) 0.0302(12) 0.0423(14) 0.0183(11) 0.0073(11) 0.0146(11)
C16 0.0310(13) 0.0415(15) 0.0465(16) 0.0130(12) 0.0074(12) 0.0187(12)
C17 0.0270(12) 0.0224(11) 0.0309(12) 0.0120(9) 0.0031(10) 0.0111(9)
C18 0.0454(15) 0.0321(13) 0.0385(14) 0.0168(11) 0.0190(12) 0.0180(12)
C19 0.0550(17) 0.0294(13) 0.0344(14) 0.0097(11) 0.0150(12) 0.0198(12)
C20 0.0366(13) 0.0240(12) 0.0341(13) 0.0106(10) 0.0025(11) 0.0112(10)
C21 0.0310(13) 0.0309(12) 0.0326(13) 0.0144(10) 0.0073(10) 0.0087(10)
C22 0.0280(12) 0.0291(12) 0.0291(12) 0.0105(10) 0.0062(10) 0.0121(10)
C23 0.073(2) 0.0280(14) 0.0445(17) 0.0068(12) 0.0083(15) 0.0147(14)
C24 0.0302(12) 0.0256(11) 0.0236(11) 0.0110(9) 0.0095(9) 0.0126(10)
C25 0.0263(11) 0.0246(11) 0.0242(11) 0.0086(9) 0.0078(9) 0.0118(9)
C26 0.0355(13) 0.0284(12) 0.0260(12) 0.0140(10) 0.0089(10) 0.0134(10)
C27 0.0321(12) 0.0248(11) 0.0281(12) 0.0118(10) 0.0078(10) 0.0085(10)
C28 0.0304(12) 0.0314(12) 0.0264(12) 0.0099(10) 0.0050(10) 0.0125(10)
C29 0.0351(13) 0.0374(13) 0.0296(13) 0.0185(11) 0.0046(10) 0.0129(11)
C30 0.0329(13) 0.0295(12) 0.0319(13) 0.0176(10) 0.0098(10) 0.0119(10)
C31 0.0394(16) 0.0522(18) 0.0487(17) 0.0259(14) -0.0053(13) -0.0044(13)
C32 0.0287(12) 0.0228(11) 0.0282(12) 0.0099(9) 0.0121(10) 0.0124(9)
C33 0.0279(12) 0.0288(12) 0.0329(13) 0.0124(10) 0.0054(10) 0.0114(10)
C34 0.0358(13) 0.0322(13) 0.0310(13) 0.0159(10) 0.0100(11) 0.0115(11)
C35 0.0311(12) 0.0248(11) 0.0338(13) 0.0128(10) 0.0135(10) 0.0098(10)
C36 0.0256(12) 0.0315(12) 0.0380(14) 0.0160(11) 0.0086(10) 0.0099(10)
C37 0.0330(13) 0.0302(12) 0.0296(12) 0.0141(10) 0.0067(10) 0.0117(10)
C38 0.0349(15) 0.0514(17) 0.0647(19) 0.0325(15) 0.0253(14) 0.0191(13)
C39 0.0302(12) 0.0275(12) 0.0326(12) 0.0148(10) 0.0096(10) 0.0165(10)
C40 0.0270(12) 0.0280(11) 0.0277(12) 0.0143(10) 0.0084(9) 0.0112(10)
C41 0.0308(12) 0.0264(12) 0.0333(13) 0.0107(10) 0.0073(10) 0.0119(10)
C42 0.0290(12) 0.0347(13) 0.0408(14) 0.0168(11) 0.0086(11) 0.0163(11)
C43 0.0256(12) 0.0380(13) 0.0338(13) 0.0168(11) 0.0047(10) 0.0096(11)
C44 0.0368(14) 0.0290(12) 0.0331(13) 0.0088(10) 0.0083(11) 0.0115(11)
C45 0.0325(13) 0.0312(12) 0.0334(13) 0.0134(10) 0.0086(10) 0.0164(11)
C46 0.0354(16) 0.061(2) 0.086(3) 0.0213(18) -0.0099(16) 0.0197(15)
C47 0.0281(12) 0.0231(11) 0.0326(12) 0.0129(10) 0.0048(10) 0.0119(9)
C48 0.0618(18) 0.0275(13) 0.0484(16) 0.0157(12) 0.0294(14) 0.0213(13)
C49 0.0567(18) 0.0332(14) 0.0547(17) 0.0242(13) 0.0348(14) 0.0203(13)
C50 0.0314(12) 0.0266(12) 0.0410(14) 0.0185(11) 0.0095(11) 0.0124(10)
C51 0.0418(14) 0.0265(12) 0.0474(16) 0.0141(11) 0.0180(12) 0.0181(11)
C52 0.0357(14) 0.0332(13) 0.0434(15) 0.0189(11) 0.0196(12) 0.0168(11)
C53 0.0555(17) 0.0324(14) 0.0537(17) 0.0242(13) 0.0244(14) 0.0150(13)
Mo1 0.02419(11) 0.02124(10) 0.02580(11) 0.01073(8) 0.00750(8) 0.00963(8)
Mo2 0.02400(11) 0.02143(10) 0.02522(11) 0.01126(8) 0.00753(8) 0.00957(8)
N1 0.0262(10) 0.0215(9) 0.0287(10) 0.0121(8) 0.0078(8) 0.0097(8)
N2 0.0249(9) 0.0250(9) 0.0265(10) 0.0125(8) 0.0079(8) 0.0121(8)
N3 0.0245(9) 0.0240(9) 0.0273(10) 0.0116(8) 0.0098(8) 0.0107(8)
N4 0.0254(9) 0.0223(9) 0.0226(9) 0.0093(7) 0.0070(8) 0.0090(8)
N5 0.0256(10) 0.0242(9) 0.0286(10) 0.0117(8) 0.0071(8) 0.0119(8)
N6 0.0274(10) 0.0219(9) 0.0303(10) 0.0128(8) 0.0064(8) 0.0106(8)
N7 0.122(3) 0.0523(16) 0.0420(16) 0.0224(13) 0.0319(16) 0.0408(17)
O1 0.0271(8) 0.0284(8) 0.0259(8) 0.0107(7) 0.0072(7) 0.0120(7)
O2 0.0274(8) 0.0269(8) 0.0269(8) 0.0128(7) 0.0084(7) 0.0114(7)
O3 0.0536(12) 0.0239(9) 0.0424(11) 0.0091(8) 0.0073(9) 0.0083(8)
O4 0.0270(9) 0.0323(9) 0.0470(11) 0.0123(8) 0.0028(8) 0.0112(7)
O5 0.0335(9) 0.0415(10) 0.0428(10) 0.0227(8) 0.0164(8) 0.0108(8)
O6 0.0340(9) 0.0410(10) 0.0377(10) 0.0204(8) -0.0027(8) 0.0034(8)
O7 0.0318(10) 0.0451(11) 0.0506(12) 0.0158(9) -0.0035(8) 0.0117(8)
O8 0.0414(10) 0.0272(9) 0.0520(11) 0.0214(8) 0.0186(9) 0.0146(8)

loop_
_atom_type_symbol
_atom_type_description
_atom_type_scat_dispersion_real
_atom_type_scat_dispersion_imag
_atom_type_scat_source
C C 0.0033 0.0016 'International Tables Vol C Tables 4.2.6.8 and 6.1.1.4'
H H 0 0 'International Tables Vol C Tables 4.2.6.8 and 6.1.1.4'
Mo Mo -1.6832 0.6857 'International Tables Vol C Tables 4.2.6.8 and 6.1.1.4'
N N 0.0061 0.0033 'International Tables Vol C Tables 4.2.6.8 and 6.1.1.4'
O O 0.0106 0.006 'International Tables Vol C Tables 4.2.6.8 and 6.1.1.4'

loop_
_geom_angle_atom_site_label_1
_geom_angle_atom_site_label_2
_geom_angle_atom_site_label_3
_geom_angle
O2 C1 O1 122.7(2)
O2 C1 C2 119.4(2)
O1 C1 C2 117.8(2)
C7 C2 C3 119.8(2)
C7 C2 C1 120.2(2)
C3 C2 C1 120.0(2)
C4 C3 C2 120.2(2)
C4 C3 H3 119.9
C2 C3 H3 119.9
C3 C4 C5 119.5(2)
C3 C4 H4 120.3
C5 C4 H4 120.3
C6 C5 C4 120.6(2)
C6 C5 C8 120.3(2)
C4 C5 C8 119.1(2)
C7 C6 C5 119.9(2)
C7 C6 H6 120.1
C5 C6 H6 120.1
C6 C7 C2 120.1(2)
C6 C7 H7 119.9
C2 C7 H7 119.9
N7 C8 C5 179.6(4)
N1 C9 N2 118.9(2)
N1 C9 H9 120.5
N2 C9 H9 120.5
C11 C10 C15 117.1(2)
C11 C10 N2 124.9(2)
C15 C10 N2 117.9(2)
C10 C11 C12 121.8(2)
C10 C11 H11 119.1
C12 C11 H11 119.1
C13 C12 C11 119.8(2)
C13 C12 H12 120.1
C11 C12 H12 120.1
O4 C13 C14 115.9(2)
O4 C13 C12 125.0(2)
C14 C13 C12 119.1(2)
C15 C14 C13 120.5(2)
C15 C14 H14 119.7
C13 C14 H14 119.7
C14 C15 C10 121.6(2)
C14 C15 H15 119.2
C10 C15 H15 119.2
O4 C16 H16A 109.5
O4 C16 H16B 109.5
H16A C16 H16B 109.5
O4 C16 H16C 109.5
H16A C16 H16C 109.5
H16B C16 H16C 109.5
C18 C17 C22 118.3(2)
C18 C17 N1 121.7(2)
C22 C17 N1 120.0(2)
C17 C18 C19 121.5(2)
C17 C18 H18 119.3
C19 C18 H18 119.3
C20 C19 C18 119.5(2)
C20 C19 H19 120.2
C18 C19 H19 120.2
O3 C20 C19 124.5(2)
O3 C20 C21 115.9(2)
C19 C20 C21 119.7(2)
C20 C21 C22 120.5(2)
C20 C21 H21 119.7
C22 C21 H21 119.7
C21 C22 C17 120.5(2)
C21 C22 H22 119.7
C17 C22 H22 119.7
O3 C23 H23A 109.5
O3 C23 H23B 109.5
H23A C23 H23B 109.5
O3 C23 H23C 109.5
H23A C23 H23C 109.5
H23B C23 H23C 109.5
N3 C24 N4 119.4(2)
N3 C24 H24 120.3
N4 C24 H24 120.3
C26 C25 C30 118.3(2)
C26 C25 N4 118.8(2)
C30 C25 N4 122.53(19)
C27 C26 C25 121.2(2)
C27 C26 H26 119.4
C25 C26 H26 119.4
C28 C27 C26 119.6(2)
C28 C27 H27 120.2
C26 C27 H27 120.2
O6 C28 C27 124.8(2)
O6 C28 C29 115.5(2)
C27 C28 C29 119.7(2)
C30 C29 C28 120.4(2)
C30 C29 H29 119.8
C28 C29 H29 119.8
C29 C30 C25 120.7(2)
C29 C30 H30 119.7
C25 C30 H30 119.7
O6 C31 H31A 109.5
O6 C31 H31B 109.5
H31A C31 H31B 109.5
O6 C31 H31C 109.5
H31A C31 H31C 109.5
H31B C31 H31C 109.5
C37 C32 C33 118.6(2)
C37 C32 N3 120.1(2)
C33 C32 N3 121.3(2)
C34 C33 C32 120.6(2)
C34 C33 H33 119.7
C32 C33 H33 119.7
C33 C34 C35 120.1(2)
C33 C34 H34 120
C35 C34 H34 120
O5 C35 C36 124.6(2)
O5 C35 C34 115.7(2)
C36 C35 C34 119.7(2)
C35 C36 C37 119.4(2)
C35 C36 H36 120.3
C37 C36 H36 120.3
C32 C37 C36 121.3(2)
C32 C37 H37 119.3
C36 C37 H37 119.3
O5 C38 H38A 109.5
O5 C38 H38B 109.5
H38A C38 H38B 109.5
O5 C38 H38C 109.5
H38A C38 H38C 109.5
H38B C38 H38C 109.5
N6 C39 N5 119.8(2)
N6 C39 H39 120.1
N5 C39 H39 120.1
C41 C40 C45 117.7(2)
C41 C40 N5 123.5(2)
C45 C40 N5 118.8(2)
C40 C41 C42 121.9(2)
C40 C41 H41 119
C42 C41 H41 119
C41 C42 C43 119.3(2)
C41 C42 H42 120.3
C43 C42 H42 120.3
O7 C43 C44 115.8(2)
O7 C43 C42 124.4(2)
C44 C43 C42 119.8(2)
C43 C44 C45 120.4(2)
C43 C44 H44 119.8
C45 C44 H44 119.8
C44 C45 C40 120.7(2)
C44 C45 H45 119.6
C40 C45 H45 119.6
O7 C46 H46A 109.5
O7 C46 H46B 109.5
H46A C46 H46B 109.5
O7 C46 H46C 109.5
H46A C46 H46C 109.5
H46B C46 H46C 109.5
C48 C47 C52 118.5(2)
C48 C47 N6 119.6(2)
C52 C47 N6 122.0(2)
C47 C48 C49 121.1(2)
C47 C48 H48 119.5
C49 C48 H48 119.5
C50 C49 C48 119.9(2)
C50 C49 H49 120.1
C48 C49 H49 120.1
C49 C50 O8 124.3(2)
C49 C50 C51 119.8(2)
O8 C50 C51 115.9(2)
C50 C51 C52 120.1(2)
C50 C51 H51 120
C52 C51 H51 120
C51 C52 C47 120.6(2)
C51 C52 H52 119.7
C47 C52 H52 119.7
O8 C53 H53A 109.5
O8 C53 H53B 109.5
H53A C53 H53B 109.5
O8 C53 H53C 109.5
H53A C53 H53C 109.5
H53B C53 H53C 109.5
Mo2 Mo1 N3 92.66(5)
Mo2 Mo1 N1 91.83(5)
N3 Mo1 N1 91.96(7)
Mo2 Mo1 O1 92.44(4)
N3 Mo1 O1 174.67(6)
N1 Mo1 O1 86.32(6)
Mo2 Mo1 N5 92.93(5)
N3 Mo1 N5 95.44(7)
N1 Mo1 N5 171.00(7)
O1 Mo1 N5 85.85(6)
Mo1 Mo2 N4 92.63(5)
Mo1 Mo2 N6 92.51(5)
N4 Mo2 N6 94.95(7)
Mo1 Mo2 N2 93.48(5)
N4 Mo2 N2 90.05(7)
N6 Mo2 N2 172.02(7)
Mo1 Mo2 O2 91.40(4)
N4 Mo2 O2 175.65(6)
N6 Mo2 O2 86.51(6)
N2 Mo2 O2 88.07(6)
C9 N1 C17 117.75(18)
C9 N1 Mo1 119.02(14)
C17 N1 Mo1 121.48(14)
C9 N2 C10 119.60(19)
C9 N2 Mo2 116.35(15)
C10 N2 Mo2 124.05(14)
C24 N3 C32 117.14(19)
C24 N3 Mo1 117.33(14)
C32 N3 Mo1 125.39(14)
C24 N4 C25 119.74(18)
C24 N4 Mo2 117.83(15)
C25 N4 Mo2 121.27(14)
C39 N5 C40 116.96(18)
C39 N5 Mo1 116.24(15)
C40 N5 Mo1 126.09(14)
C39 N6 C47 116.77(18)
C39 N6 Mo2 118.19(14)
C47 N6 Mo2 124.18(14)
C1 O1 Mo1 116.86(14)
C1 O2 Mo2 116.49(14)
C20 O3 C23 116.5(2)
C13 O4 C16 117.34(19)
C35 O5 C38 117.61(19)
C28 O6 C31 116.83(19)
C43 O7 C46 117.0(2)
C50 O8 C53 116.45(19)

loop_
_geom_bond_atom_site_label_1
_geom_bond_atom_site_label_2
_geom_bond_distance
C1 O2 1.274(3)
C1 O1 1.275(3)
C1 C2 1.486(3)
C2 C7 1.392(3)
C2 C3 1.399(3)
C3 C4 1.377(3)
C3 H3 0.95
C4 C5 1.391(4)
C4 H4 0.95
C5 C6 1.390(4)
C5 C8 1.449(4)
C6 C7 1.373(4)
C6 H6 0.95
C7 H7 0.95
C8 N7 1.134(4)
C9 N1 1.326(3)
C9 N2 1.334(3)
C9 H9 0.95
C10 C11 1.386(3)
C10 C15 1.401(3)
C10 N2 1.424(3)
C11 C12 1.394(3)
C11 H11 0.95
C12 C13 1.391(3)
C12 H12 0.95
C13 O4 1.376(3)
C13 C14 1.384(3)
C14 C15 1.379(3)
C14 H14 0.95
C15 H15 0.95
C16 O4 1.424(3)
C16 H16A 0.98
C16 H16B 0.98
C16 H16C 0.98
C17 C18 1.380(3)
C17 C22 1.394(3)
C17 N1 1.433(3)
C18 C19 1.390(3)
C18 H18 0.95
C19 C20 1.381(4)
C19 H19 0.95
C20 O3 1.379(3)
C20 C21 1.381(3)
C21 C22 1.381(3)
C21 H21 0.95
C22 H22 0.95
C23 O3 1.414(3)
C23 H23A 0.98
C23 H23B 0.98
C23 H23C 0.98
C24 N3 1.325(3)
C24 N4 1.326(3)
C24 H24 0.95
C25 C26 1.390(3)
C25 C30 1.391(3)
C25 N4 1.431(3)
C26 C27 1.388(3)
C26 H26 0.95
C27 C28 1.379(3)
C27 H27 0.95
C28 O6 1.376(3)
C28 C29 1.388(3)
C29 C30 1.378(3)
C29 H29 0.95
C30 H30 0.95
C31 O6 1.423(3)
C31 H31A 0.98
C31 H31B 0.98
C31 H31C 0.98
C32 C37 1.387(3)
C32 C33 1.389(3)
C32 N3 1.435(3)
C33 C34 1.385(3)
C33 H33 0.95
C34 C35 1.394(3)
C34 H34 0.95
C35 O5 1.374(3)
C35 C36 1.383(3)
C36 C37 1.391(3)
C36 H36 0.95
C37 H37 0.95
C38 O5 1.422(3)
C38 H38A 0.98
C38 H38B 0.98
C38 H38C 0.98
C39 N6 1.317(3)
C39 N5 1.339(3)
C39 H39 0.95
C40 C41 1.384(3)
C40 C45 1.403(3)
C40 N5 1.422(3)
C41 C42 1.385(3)
C41 H41 0.95
C42 C43 1.389(3)
C42 H42 0.95
C43 O7 1.377(3)
C43 C44 1.380(3)
C44 C45 1.382(3)
C44 H44 0.95
C45 H45 0.95
C46 O7 1.403(3)
C46 H46A 0.98
C46 H46B 0.98
C46 H46C 0.98
C47 C48 1.375(3)
C47 C52 1.391(3)
C47 N6 1.433(3)
C48 C49 1.391(3)
C48 H48 0.95
C49 C50 1.374(3)
C49 H49 0.95
C50 O8 1.378(3)
C50 C51 1.381(3)
C51 C52 1.384(3)
C51 H51 0.95
C52 H52 0.95
C53 O8 1.426(3)
C53 H53A 0.98
C53 H53B 0.98
C53 H53C 0.98
Mo1 Mo2 2.0928(3)
Mo1 N3 2.1193(18)
Mo1 N1 2.1285(18)
Mo1 O1 2.1299(15)
Mo1 N5 2.1547(18)
Mo2 N4 2.1103(18)
Mo2 N6 2.1322(18)
Mo2 N2 2.1481(18)
Mo2 O2 2.1571(15)
